data_8107596
loop_
_publ_author_name
'Pan, Nian-Juan'
'Yan, Chang'
'Fei, Qiang'
'Wu, Wen-Neng'

_publ_section_title
;
 Crystal structure of
 (1-methyl-3-(trifluoromethyl)-1H-pyrazol-4-yl)(4-((2-methyl-6-(trifluoromethyl)pyrimidin-4-yl)amino)piperidin-1-yl)methanone,
 C17H18F6N6O
;
_journal_issue 5
_journal_name_full 'Zeitschrift f\"ur Kristallographie - New Crystal Structures'
_journal_page_first 903
_journal_page_last 905
_journal_paper_doi 10.1515/ncrs-2023-0265
_journal_volume 238
_journal_year 2023
_chemical_absolute_configuration rm
_chemical_formula_moiety 'C17 H18 F6 N6 O'
_chemical_formula_sum 'C17 H18 F6 N6 O'
_chemical_formula_weight 436.37
_chemical_name_systematic
;
(1-methyl-3-(trifluoromethyl)-1H-pyrazol-4-yl)(4-((2-methyl-
6-(trifluoromethyl)pyrimidin-4-yl)
amino)piperidin-1-yl)methanone
;
_space_group_crystal_system monoclinic
_space_group_IT_number 14
_space_group_name_Hall '-P 2yn'
_space_group_name_H-M_alt 'P 1 21/n 1'
_atom_sites_solution_hydrogens mixed
_atom_sites_solution_primary dual
_cell_angle_alpha 90
_cell_angle_beta 113.473(14)
_cell_angle_gamma 90
_cell_formula_units_Z 4
_cell_length_a 9.9491(11)
_cell_length_b 18.1523(17)
_cell_length_c 11.7703(15)
_cell_measurement_reflns_used 3112
_cell_measurement_temperature 169.99(10)
_cell_measurement_theta_max 28.7020
_cell_measurement_theta_min 2.4770
_cell_volume 1949.8(4)
_computing_cell_refinement 'CrysAlisPro 1.171.38.43f (Rigaku OD, 2015)'
_computing_data_collection 'CrysAlisPro 1.171.38.43f (Rigaku OD, 2015)'
_computing_data_reduction 'CrysAlisPro 1.171.38.43f (Rigaku OD, 2015)'
_computing_molecular_graphics 'Olex2 1.5-beta [1]'
_computing_publication_material 'Olex2 1.5-beta [1]'
_computing_structure_refinement 'SHELXL 2017/1 [3]'
_computing_structure_solution 'SHELXT 2014/5 '
_diffrn_ambient_environment N~2~
_diffrn_ambient_temperature 169.99(10)
_diffrn_detector 'CCD plate'
_diffrn_detector_area_resol_mean 5.2684
_diffrn_detector_type AtlasS2
_diffrn_measured_fraction_theta_full 1.000
_diffrn_measured_fraction_theta_max 1.000
_diffrn_measurement_device 'four-circle diffractometer'
_diffrn_measurement_device_type 'SuperNova, Dual, Cu at zero, AtlasS2'
_diffrn_measurement_method '\w scans'
_diffrn_radiation_monochromator mirror
_diffrn_radiation_probe x-ray
_diffrn_radiation_type 'Mo K\a'
_diffrn_radiation_wavelength 0.71073
_diffrn_reflns_av_R_equivalents 0.0518
_diffrn_reflns_av_unetI/netI 0.0644
_diffrn_reflns_Laue_measured_fraction_full 0.993
_diffrn_reflns_Laue_measured_fraction_max 0.993
_diffrn_reflns_limit_h_max 11
_diffrn_reflns_limit_h_min -10
_diffrn_reflns_limit_k_max 21
_diffrn_reflns_limit_k_min -20
_diffrn_reflns_limit_l_max 11
_diffrn_reflns_limit_l_min -13
_diffrn_reflns_number 7948
_diffrn_reflns_point_group_measured_fraction_full 0.993
_diffrn_reflns_point_group_measured_fraction_max 0.993
_diffrn_reflns_theta_full 24.997
_diffrn_reflns_theta_max 24.997
_diffrn_reflns_theta_min 2.195
_diffrn_source 'micro-focus sealed X-ray tube'
_exptl_absorpt_coefficient_mu 0.137
_exptl_absorpt_correction_T_max 1.00000
_exptl_absorpt_correction_T_min 0.00647
_exptl_absorpt_correction_type multi-scan
_exptl_absorpt_process_details
;
CrysAlisPro 1.171.38.43f (Rigaku Oxford Diffraction, 2015)
Empirical absorption correction using spherical harmonics,
 implemented in SCALE3 ABSPACK scaling algorithm.
;
_exptl_crystal_colour 'light colourless'
_exptl_crystal_density_diffrn 1.487
_exptl_crystal_description block
_exptl_crystal_F_000 896
_exptl_crystal_size_max 0.15
_exptl_crystal_size_mid 0.13
_exptl_crystal_size_min 0.11
_refine_diff_density_max 0.394
_refine_diff_density_min -0.369
_refine_diff_density_rms 0.075
_refine_ls_abs_structure_details
;
 Flack x determined using 1462 quotients [(I+)-(I-)]/[(I+)+(I-)]
 (Parsons, Flack and Wagner, Acta Crystallogr. B69 (2013) 249-259).
;
_refine_ls_extinction_coef 0.0068(19)
_refine_ls_extinction_method 'SHELXL-2017/1 [3]'
_refine_ls_goodness_of_fit_ref 1.038
_refine_ls_hydrogen_treatment mixed
_refine_ls_matrix_type full
_refine_ls_number_parameters 278
_refine_ls_number_reflns 3409
_refine_ls_number_restraints 0
_refine_ls_restrained_S_all 1.038
_refine_ls_R_factor_all 0.0811
_refine_ls_R_factor_gt 0.0606
_refine_ls_shift/su_max 0.003
_refine_ls_shift/su_mean 0.000
_refine_ls_structure_factor_coef Fsqd
_refine_ls_weighting_details 'w=1/[\s^2^(Fo^2^)+(0.1050P)^2^+0.3388P] where P=(Fo^2^+2Fc^2^)/3'
_refine_ls_weighting_scheme calc
_refine_ls_wR_factor_gt 0.1614
_refine_ls_wR_factor_ref 0.1876
_reflns_Friedel_coverage 0.000
_reflns_Friedel_fraction_full .
_reflns_Friedel_fraction_max .
_reflns_number_gt 2543
_reflns_number_total 3409
_reflns_threshold_expression 'I > 2\s(I)'
_cod_data_source_file suppl_j_ncrs-2023-0265_suppl_001.cif
_cod_data_source_block exp_1115
_cod_database_code 8107596
_shelx_space_group_comment
;
The symmetry employed for this shelxl refinement is uniquely defined
by the following loop, which should always be used as a source of
symmetry information in preference to the above space-group names.
They are only intended as comments.
;

loop_
_space_group_symop_operation_xyz
'x, y, z'
'-x+1/2, y+1/2, -z+1/2'
'-x, -y, -z'
'x-1/2, -y-1/2, z-1/2'

loop_
_atom_site_label
_atom_site_type_symbol
_atom_site_fract_x
_atom_site_fract_y
_atom_site_fract_z
_atom_site_U_iso_or_equiv
_atom_site_adp_type
_atom_site_occupancy
_atom_site_site_symmetry_order
_atom_site_calc_flag
_atom_site_refinement_flags_posn
_atom_site_refinement_flags_adp
_atom_site_refinement_flags_occupancy
_atom_site_disorder_assembly
_atom_site_disorder_group
F1 F 0.2465(2) 0.51045(11) -0.11940(17) 0.0504(5) Uani 1 1 d . . . . .
F2 F 0.24580(19) 0.61700(10) -0.04247(18) 0.0522(6) Uani 1 1 d . . . . .
F3 F 0.12910(17) 0.52834(11) -0.00436(18) 0.0523(6) Uani 1 1 d . . . . .
F4 F 0.7062(2) 0.82670(12) 0.69787(19) 0.0599(6) Uani 1 1 d . . . . .
F5 F 0.8248(2) 0.89407(10) 0.8558(2) 0.0589(6) Uani 1 1 d . . . . .
F6 F 0.6012(2) 0.86766(14) 0.8133(3) 0.0855(9) Uani 1 1 d . . . . .
O1 O 1.0177(2) 0.75617(11) 0.7954(2) 0.0397(6) Uani 1 1 d . . . . .
N1 N 0.4115(2) 0.45207(12) 0.1128(2) 0.0292(6) Uani 1 1 d . . . . .
N2 N 0.6078(2) 0.48127(12) 0.3068(2) 0.0284(6) Uani 1 1 d . . . . .
N3 N 0.6610(3) 0.60361(14) 0.3682(2) 0.0318(6) Uani 1 1 d . . . . .
N4 N 0.9274(2) 0.64138(12) 0.7422(2) 0.0293(6) Uani 1 1 d . . . . .
N5 N 0.7848(3) 0.70002(13) 1.0376(2) 0.0368(7) Uani 1 1 d . . . . .
N6 N 0.7239(3) 0.76384(13) 0.9829(2) 0.0357(6) Uani 1 1 d . . . . .
C1 C 0.3853(3) 0.52515(15) 0.0957(3) 0.0268(6) Uani 1 1 d . . . . .
C2 C 0.4649(3) 0.57809(15) 0.1748(3) 0.0263(6) Uani 1 1 d . . . . .
H2 H 0.445537 0.627914 0.157563 0.032 Uiso 1 1 calc R U . . .
C3 C 0.5787(3) 0.55357(15) 0.2848(3) 0.0253(6) Uani 1 1 d . . . . .
C4 C 0.5240(3) 0.43438(15) 0.2191(3) 0.0285(7) Uani 1 1 d . . . . .
C5 C 0.7685(3) 0.58740(15) 0.4919(3) 0.0288(6) Uani 1 1 d . . . . .
H5 H 0.805980 0.537410 0.492713 0.035 Uiso 1 1 calc R U . . .
C6 C 0.8961(3) 0.64198(16) 0.5253(3) 0.0330(7) Uani 1 1 d . . . . .
H6A H 0.946610 0.634125 0.470772 0.040 Uiso 1 1 calc R U . . .
H6B H 0.857985 0.691854 0.512488 0.040 Uiso 1 1 calc R U . . .
C7 C 1.0039(3) 0.63324(17) 0.6586(3) 0.0320(7) Uani 1 1 d . . . . .
H7A H 1.049562 0.585058 0.669935 0.038 Uiso 1 1 calc R U . . .
H7B H 1.080190 0.670224 0.678041 0.038 Uiso 1 1 calc R U . . .
C8 C 0.8122(3) 0.58636(15) 0.7195(3) 0.0333(7) Uani 1 1 d . . . . .
H8A H 0.764903 0.594110 0.776438 0.040 Uiso 1 1 calc R U . . .
H8B H 0.855022 0.537460 0.734036 0.040 Uiso 1 1 calc R U . . .
C9 C 0.6995(3) 0.59187(16) 0.5874(3) 0.0317(7) Uani 1 1 d . . . . .
H9A H 0.647243 0.638177 0.577052 0.038 Uiso 1 1 calc R U . . .
H9B H 0.628865 0.552307 0.572129 0.038 Uiso 1 1 calc R U . . .
C10 C 0.9399(3) 0.70520(14) 0.8037(3) 0.0272(6) Uani 1 1 d . . . . .
C11 C 0.8597(3) 0.71327(15) 0.8863(3) 0.0304(7) Uani 1 1 d . . . . .
C12 C 0.7713(3) 0.77274(15) 0.8935(3) 0.0320(7) Uani 1 1 d . . . . .
C13 C 0.8640(3) 0.66829(16) 0.9820(3) 0.0344(7) Uani 1 1 d . . . . .
H13 H 0.913321 0.623606 1.004146 0.041 Uiso 1 1 calc R U . . .
C14 C 0.7260(3) 0.83939(19) 0.8157(3) 0.0459(9) Uani 1 1 d . . . . .
C15 C 0.7510(4) 0.67171(19) 1.1392(3) 0.0509(9) Uani 1 1 d . . . . .
H15A H 0.708849 0.710276 1.170267 0.076 Uiso 1 1 calc R U . . .
H15B H 0.839309 0.654452 1.204384 0.076 Uiso 1 1 calc R U . . .
H15C H 0.682554 0.631751 1.109862 0.076 Uiso 1 1 calc R U . . .
C16 C 0.5581(3) 0.35447(16) 0.2419(3) 0.0413(8) Uani 1 1 d . . . . .
H16A H 0.569145 0.333180 0.171406 0.062 Uiso 1 1 calc R U . . .
H16B H 0.479630 0.330232 0.254854 0.062 Uiso 1 1 calc R U . . .
H16C H 0.647498 0.348494 0.313937 0.062 Uiso 1 1 calc R U . . .
C17 C 0.2527(3) 0.54602(16) -0.0180(3) 0.0332(7) Uani 1 1 d . . . . .
H3 H 0.631(4) 0.652(2) 0.360(3) 0.057(10) Uiso 1 1 d . . . . .

loop_
_atom_site_aniso_label
_atom_site_aniso_U_11
_atom_site_aniso_U_22
_atom_site_aniso_U_33
_atom_site_aniso_U_23
_atom_site_aniso_U_13
_atom_site_aniso_U_12
F1 0.0538(11) 0.0647(13) 0.0251(11) -0.0035(9) 0.0077(9) 0.0102(9)
F2 0.0489(11) 0.0412(11) 0.0484(13) 0.0102(9) 0.0002(9) 0.0026(8)
F3 0.0248(9) 0.0783(14) 0.0510(13) 0.0108(10) 0.0120(8) 0.0013(8)
F4 0.0549(12) 0.0808(15) 0.0401(13) 0.0199(11) 0.0146(10) 0.0024(10)
F5 0.0787(14) 0.0379(11) 0.0781(17) 0.0062(10) 0.0503(13) -0.0016(10)
F6 0.0647(13) 0.0986(18) 0.119(2) 0.0559(16) 0.0636(15) 0.0437(12)
O1 0.0456(12) 0.0357(12) 0.0449(15) -0.0031(10) 0.0253(11) -0.0136(9)
N1 0.0269(12) 0.0330(13) 0.0262(14) 0.0002(10) 0.0090(11) -0.0036(10)
N2 0.0262(11) 0.0345(14) 0.0244(14) 0.0005(10) 0.0099(11) -0.0007(9)
N3 0.0357(13) 0.0320(14) 0.0226(14) -0.0021(11) 0.0061(11) 0.0008(11)
N4 0.0291(12) 0.0334(13) 0.0266(14) -0.0005(11) 0.0125(11) -0.0042(10)
N5 0.0468(15) 0.0368(15) 0.0318(16) -0.0054(11) 0.0210(13) -0.0111(11)
N6 0.0359(13) 0.0379(15) 0.0382(16) -0.0061(12) 0.0199(12) -0.0077(11)
C1 0.0246(13) 0.0363(16) 0.0223(16) 0.0022(12) 0.0124(12) -0.0001(11)
C2 0.0262(13) 0.0291(15) 0.0259(16) -0.0007(12) 0.0128(13) 0.0006(11)
C3 0.0261(13) 0.0293(15) 0.0247(16) 0.0023(12) 0.0147(12) 0.0006(11)
C4 0.0273(14) 0.0349(16) 0.0247(16) 0.0058(13) 0.0118(13) 0.0004(12)
C5 0.0282(14) 0.0333(16) 0.0216(16) -0.0028(12) 0.0065(12) 0.0002(11)
C6 0.0334(14) 0.0426(17) 0.0283(17) -0.0003(13) 0.0177(14) -0.0028(12)
C7 0.0242(13) 0.0454(17) 0.0262(17) -0.0048(13) 0.0098(13) -0.0001(12)
C8 0.0403(16) 0.0353(16) 0.0260(17) -0.0032(13) 0.0150(14) -0.0115(12)
C9 0.0297(14) 0.0382(16) 0.0250(16) -0.0055(13) 0.0087(13) -0.0122(12)
C10 0.0251(13) 0.0310(16) 0.0212(15) 0.0038(12) 0.0046(12) -0.0014(11)
C11 0.0314(14) 0.0333(15) 0.0278(17) -0.0033(13) 0.0131(13) -0.0084(12)
C12 0.0296(14) 0.0344(16) 0.0339(18) 0.0000(13) 0.0146(13) -0.0054(12)
C13 0.0424(16) 0.0331(16) 0.0310(18) -0.0064(13) 0.0182(14) -0.0065(12)
C14 0.0380(17) 0.053(2) 0.053(2) 0.0146(17) 0.0258(17) 0.0067(15)
C15 0.073(2) 0.054(2) 0.040(2) -0.0008(16) 0.0372(19) -0.0120(17)
C16 0.0395(16) 0.0351(17) 0.041(2) 0.0075(14) 0.0078(15) -0.0017(13)
C17 0.0288(14) 0.0390(17) 0.0320(18) -0.0002(14) 0.0123(13) -0.0021(12)

loop_
_atom_type_symbol
_atom_type_description
_atom_type_scat_dispersion_real
_atom_type_scat_dispersion_imag
_atom_type_scat_source
C C 0.0033 0.0016 'International Tables Vol C Tables 4.2.6.8 and 6.1.1.4'
H H 0.0000 0.0000 'International Tables Vol C Tables 4.2.6.8 and 6.1.1.4'
Br Br -0.2901 2.4595 'International Tables Vol C Tables 4.2.6.8 and 6.1.1.4'
F F 0.0171 0.0103 'International Tables Vol C Tables 4.2.6.8 and 6.1.1.4'
N N 0.0061 0.0033 'International Tables Vol C Tables 4.2.6.8 and 6.1.1.4'
O O 0.0106 0.0060 'International Tables Vol C Tables 4.2.6.8 and 6.1.1.4'

loop_
_geom_angle_atom_site_label_1
_geom_angle_atom_site_label_2
_geom_angle_atom_site_label_3
_geom_angle
_geom_angle_site_symmetry_1
_geom_angle_site_symmetry_3
C4 N1 C1 114.4(2) . .
C4 N2 C3 116.8(2) . .
C3 N3 C5 125.7(3) . .
C3 N3 H3 119(2) . .
C5 N3 H3 112(2) . .
C8 N4 C7 112.7(2) . .
C10 N4 C7 119.0(2) . .
C10 N4 C8 125.8(2) . .
N6 N5 C15 119.2(2) . .
C13 N5 N6 112.1(2) . .
C13 N5 C15 128.5(3) . .
C12 N6 N5 104.5(2) . .
N1 C1 C2 124.7(3) . .
N1 C1 C17 115.3(2) . .
C2 C1 C17 119.9(3) . .
C1 C2 H2 121.8 . .
C1 C2 C3 116.3(3) . .
C3 C2 H2 121.8 . .
N2 C3 N3 119.7(2) . .
N2 C3 C2 121.1(2) . .
N3 C3 C2 119.2(2) . .
N1 C4 C16 116.5(2) . .
N2 C4 N1 126.6(2) . .
N2 C4 C16 116.9(3) . .
N3 C5 H5 108.8 . .
N3 C5 C6 109.2(2) . .
N3 C5 C9 111.0(2) . .
C6 C5 H5 108.8 . .
C6 C5 C9 110.2(2) . .
C9 C5 H5 108.8 . .
C5 C6 H6A 109.3 . .
C5 C6 H6B 109.3 . .
H6A C6 H6B 107.9 . .
C7 C6 C5 111.7(2) . .
C7 C6 H6A 109.3 . .
C7 C6 H6B 109.3 . .
N4 C7 C6 109.9(2) . .
N4 C7 H7A 109.7 . .
N4 C7 H7B 109.7 . .
C6 C7 H7A 109.7 . .
C6 C7 H7B 109.7 . .
H7A C7 H7B 108.2 . .
N4 C8 H8A 109.6 . .
N4 C8 H8B 109.6 . .
N4 C8 C9 110.4(2) . .
H8A C8 H8B 108.1 . .
C9 C8 H8A 109.6 . .
C9 C8 H8B 109.6 . .
C5 C9 H9A 109.1 . .
C5 C9 H9B 109.1 . .
C8 C9 C5 112.6(2) . .
C8 C9 H9A 109.1 . .
C8 C9 H9B 109.1 . .
H9A C9 H9B 107.8 . .
O1 C10 N4 122.0(3) . .
O1 C10 C11 119.6(3) . .
N4 C10 C11 118.4(2) . .
C12 C11 C10 128.4(3) . .
C13 C11 C10 128.7(3) . .
C13 C11 C12 102.7(2) . .
N6 C12 C11 112.4(3) . .
N6 C12 C14 118.5(3) . .
C11 C12 C14 129.1(3) . .
N5 C13 C11 108.2(3) . .
N5 C13 H13 125.9 . .
C11 C13 H13 125.9 . .
F4 C14 F5 106.0(2) . .
F4 C14 C12 112.6(3) . .
F5 C14 C12 112.8(3) . .
F6 C14 F4 107.0(3) . .
F6 C14 F5 105.5(3) . .
F6 C14 C12 112.3(2) . .
N5 C15 H15A 109.5 . .
N5 C15 H15B 109.5 . .
N5 C15 H15C 109.5 . .
H15A C15 H15B 109.5 . .
H15A C15 H15C 109.5 . .
H15B C15 H15C 109.5 . .
C4 C16 H16A 109.5 . .
C4 C16 H16B 109.5 . .
C4 C16 H16C 109.5 . .
H16A C16 H16B 109.5 . .
H16A C16 H16C 109.5 . .
H16B C16 H16C 109.5 . .
F1 C17 F3 105.8(2) . .
F1 C17 C1 112.6(2) . .
F2 C17 F1 107.4(2) . .
F2 C17 F3 106.8(2) . .
F2 C17 C1 113.0(2) . .
F3 C17 C1 110.7(2) . .

loop_
_geom_bond_atom_site_label_1
_geom_bond_atom_site_label_2
_geom_bond_distance
_geom_bond_site_symmetry_2
F1 C17 1.336(3) .
F2 C17 1.316(3) .
F3 C17 1.341(3) .
F4 C14 1.341(4) .
F5 C14 1.343(4) .
F6 C14 1.334(3) .
O1 C10 1.235(3) .
N1 C1 1.351(3) .
N1 C4 1.344(4) .
N2 C3 1.347(3) .
N2 C4 1.341(4) .
N3 C3 1.348(4) .
N3 C5 1.453(4) .
N3 H3 0.93(4) .
N4 C7 1.472(3) .
N4 C8 1.463(3) .
N4 C10 1.345(4) .
N5 N6 1.346(4) .
N5 C13 1.338(4) .
N5 C15 1.459(4) .
N6 C12 1.323(4) .
C1 C2 1.353(4) .
C1 C17 1.506(4) .
C2 H2 0.9300 .
C2 C3 1.411(4) .
C4 C16 1.489(4) .
C5 H5 0.9800 .
C5 C6 1.534(4) .
C5 C9 1.535(4) .
C6 H6A 0.9700 .
C6 H6B 0.9700 .
C6 C7 1.515(4) .
C7 H7A 0.9700 .
C7 H7B 0.9700 .
C8 H8A 0.9700 .
C8 H8B 0.9700 .
C8 C9 1.515(4) .
C9 H9A 0.9700 .
C9 H9B 0.9700 .
C10 C11 1.491(4) .
C11 C12 1.416(4) .
C11 C13 1.378(4) .
C12 C14 1.475(4) .
C13 H13 0.9300 .
C15 H15A 0.9600 .
C15 H15B 0.9600 .
C15 H15C 0.9600 .
C16 H16A 0.9600 .
C16 H16B 0.9600 .
C16 H16C 0.9600 .

loop_
_geom_torsion_atom_site_label_1
_geom_torsion_atom_site_label_2
_geom_torsion_atom_site_label_3
_geom_torsion_atom_site_label_4
_geom_torsion
_geom_torsion_site_symmetry_1
_geom_torsion_site_symmetry_2
_geom_torsion_site_symmetry_3
_geom_torsion_site_symmetry_4
O1 C10 C11 C12 48.9(4) . . . .
O1 C10 C11 C13 -124.4(3) . . . .
N1 C1 C2 C3 -2.9(4) . . . .
N1 C1 C17 F1 -47.0(3) . . . .
N1 C1 C17 F2 -169.0(2) . . . .
N1 C1 C17 F3 71.2(3) . . . .
N3 C5 C6 C7 173.8(2) . . . .
N3 C5 C9 C8 -171.6(2) . . . .
N4 C8 C9 C5 53.9(3) . . . .
N4 C10 C11 C12 -132.6(3) . . . .
N4 C10 C11 C13 54.1(4) . . . .
N5 N6 C12 C11 2.1(3) . . . .
N5 N6 C12 C14 -178.9(3) . . . .
N6 N5 C13 C11 1.3(3) . . . .
N6 C12 C14 F4 -145.2(3) . . . .
N6 C12 C14 F5 94.8(3) . . . .
N6 C12 C14 F6 -24.3(4) . . . .
C1 N1 C4 N2 0.9(4) . . . .
C1 N1 C4 C16 -179.5(2) . . . .
C1 C2 C3 N2 1.8(4) . . . .
C1 C2 C3 N3 -179.2(2) . . . .
C2 C1 C17 F1 135.7(3) . . . .
C2 C1 C17 F2 13.8(3) . . . .
C2 C1 C17 F3 -106.1(3) . . . .
C3 N2 C4 N1 -1.7(4) . . . .
C3 N2 C4 C16 178.6(2) . . . .
C3 N3 C5 C6 145.3(3) . . . .
C3 N3 C5 C9 -93.0(3) . . . .
C4 N1 C1 C2 1.6(4) . . . .
C4 N1 C1 C17 -175.5(2) . . . .
C4 N2 C3 N3 -178.6(2) . . . .
C4 N2 C3 C2 0.3(3) . . . .
C5 N3 C3 N2 -9.7(4) . . . .
C5 N3 C3 C2 171.3(2) . . . .
C5 C6 C7 N4 -56.2(3) . . . .
C6 C5 C9 C8 -50.5(3) . . . .
C7 N4 C8 C9 -59.0(3) . . . .
C7 N4 C10 O1 -2.6(4) . . . .
C7 N4 C10 C11 178.9(2) . . . .
C8 N4 C7 C6 60.4(3) . . . .
C8 N4 C10 O1 -162.9(3) . . . .
C8 N4 C10 C11 18.5(4) . . . .
C9 C5 C6 C7 51.6(3) . . . .
C10 N4 C7 C6 -102.4(3) . . . .
C10 N4 C8 C9 102.4(3) . . . .
C10 C11 C12 N6 -176.0(3) . . . .
C10 C11 C12 C14 5.2(5) . . . .
C10 C11 C13 N5 174.6(3) . . . .
C11 C12 C14 F4 33.6(4) . . . .
C11 C12 C14 F5 -86.3(4) . . . .
C11 C12 C14 F6 154.5(3) . . . .
C12 C11 C13 N5 0.0(3) . . . .
C13 N5 N6 C12 -2.1(3) . . . .
C13 C11 C12 N6 -1.3(3) . . . .
C13 C11 C12 C14 179.8(3) . . . .
C15 N5 N6 C12 -177.9(3) . . . .
C15 N5 C13 C11 176.6(3) . . . .
C17 C1 C2 C3 174.2(2) . . . .
